data_7135137
loop_
_publ_author_name
'Powderly, Marian E.'
'Lindup, Toby'
'Jackman, Edward H.'
'Light, Mark E.'
'Legros, Julien'
'Chataigner, Isabelle'
'Harrowven, David C.'

_publ_section_title
;
 Photocyclisations of <i>o</i>-iodobenzyl-indanones and tetralones infer
 the intermediacy of triplet aryl cations.
;
_journal_issue 97
_journal_name_full 'Chemical communications (Cambridge, England)'
_journal_page_first 19229
_journal_page_last 19232
_journal_paper_doi 10.1039/d5cc05185a
_journal_volume 61
_journal_year 2025
_chemical_formula_moiety 'C16 H11 N O3 S'
_chemical_formula_sum 'C16 H11 N O3 S'
_chemical_formula_weight 297.32
_space_group_crystal_system monoclinic
_space_group_IT_number 14
_space_group_name_Hall '-P 2ybc'
_space_group_name_H-M_alt 'P 1 21/c 1'
_atom_sites_solution_hydrogens geom
_atom_sites_solution_primary dual
_audit_creation_date 2024-05-02
_audit_creation_method
;
Olex2 1.5-alpha
(compiled 2024.02.16 svn.r378c4104 for OlexSys, GUI svn.r6928)
;
_audit_update_record
;
2024-05-02 deposited with the CCDC.	2025-11-03 downloaded from the CCDC.
;
_cell_angle_alpha 90
_cell_angle_beta 92.449(2)
_cell_angle_gamma 90
_cell_formula_units_Z 4
_cell_length_a 10.3033(2)
_cell_length_b 16.8149(4)
_cell_length_c 7.34640(10)
_cell_measurement_reflns_used 9188
_cell_measurement_temperature 100(2)
_cell_measurement_theta_max 68.9380
_cell_measurement_theta_min 4.2820
_cell_volume 1271.59(4)
_computing_cell_refinement 'CrysAlisPro 1.171.43.105a (Rigaku OD, 2024)'
_computing_data_collection 'CrysAlisPro system (CCD 43.120a 64-bit (release 16-04-2024))'
_computing_data_reduction 'CrysAlisPro 1.171.43.105a (Rigaku OD, 2024)'
_computing_molecular_graphics 'Olex2 1.5-alpha (Dolomanov et al., 2009)'
_computing_publication_material 'Olex2 1.5-alpha (Dolomanov et al., 2009)'
_computing_structure_refinement 'SHELXL 2016/6 (Sheldrick, 2015)'
_computing_structure_solution 'SHELXT 2014/5 (Sheldrick, 2014)'
_diffrn_ambient_environment N~2~
_diffrn_ambient_temperature 100(2)
_diffrn_detector 'Hybrid Pixel Array Detector'
_diffrn_detector_area_resol_mean 10.0000
_diffrn_detector_type 'HyPix-Arc 100'
_diffrn_measured_fraction_theta_full 0.999
_diffrn_measured_fraction_theta_max 0.990
_diffrn_measurement_details
;
List of Runs (angles in degrees, time in seconds):

  # Type    Start    End  Width  t~exp~   \w     \q     \k     \f   Frames
#--------------------------------------------------------------------------
  1  \w    -92.00 -11.00   0.50    1.00    --  -75.43 104.00 159.00  162
  2  \w    -79.00  -3.00   0.50    1.00    --  -49.92 104.00 159.00  152
  3  \w    -55.00  -7.00   0.50    1.00    --  -75.43  61.00 120.00   96
  4  \w    -33.00  -4.00   0.50    1.00    --  -75.43  45.00-120.00   58
  5  \w    -33.00  -4.00   0.50    1.00    --  -75.43  45.00-180.00   58
  6  \w    -24.00  15.00   0.50    1.00    --   48.17 -38.00  90.00   78
  7  \w    -24.00  15.00   0.50    1.00    --   48.17 -38.00 120.00   78
  8  \w    -24.00  15.00   0.50    1.00    --   48.17 -38.00  60.00   78
  9  \w    -24.00  15.00   0.50    1.00    --   48.17 -38.00 -30.00   78
 10  \w     88.00 157.00   0.50    1.00    --   91.36 125.00-120.00  138
 11  \w    100.00 156.00   0.50    1.00    --   91.36 104.00 159.00  112
 12  \w     29.00  71.00   0.50    1.00    --   91.36 -77.00  90.00   84
 13  \w     29.00  71.00   0.50    1.00    --   91.36 -77.00 120.00   84
 14  \w     29.00  71.00   0.50    1.00    --   91.36 -77.00 150.00   84
 15  \w     29.00  71.00   0.50    1.00    --   91.36 -77.00   0.00   84
 16  \w     29.00  71.00   0.50    1.00    --   91.36 -77.00 -60.00   84
 17  \w     29.00  71.00   0.50    1.00    --   91.36 -77.00-180.00   84
 18  \w     -3.00  78.00   0.50    1.00    --   48.17-104.00  57.00  162
 19  \w     -3.00  78.00   0.50    1.00    --   48.17-104.00  57.00  162
 20  \w     29.00  92.00   0.50    1.00    --   91.36 -95.00  90.00  126
 21  \w     27.00  92.00   0.50    1.00    --   91.36-104.00  57.00  130
 22  \w     78.00 132.00   0.50    1.00    --   91.36  15.00-180.00  108
 23  \w     78.00 132.00   0.50    1.00    --   91.36  15.00-150.00  108
 24  \w     99.00 154.00   0.50    1.00    --   91.36  77.00-150.00  110
 25  \w     78.00 132.00   0.50    1.00    --   91.36  15.00 -60.00  108
 26  \w   -123.00 -75.00   0.50    1.00    --  -49.92 -38.00  60.00   96
;
_diffrn_measurement_device 'four-circle diffractometer'
_diffrn_measurement_device_type 'ROD, Synergy Custom system, HyPix-Arc 100'
_diffrn_measurement_method '\w scans'
_diffrn_orient_matrix_type 'CrysAlisPro convention (1999,Acta A55,543-557)'
_diffrn_orient_matrix_UB_11 -0.1338880000
_diffrn_orient_matrix_UB_12 -0.0282696000
_diffrn_orient_matrix_UB_13 0.0596817000
_diffrn_orient_matrix_UB_21 -0.0561204000
_diffrn_orient_matrix_UB_22 0.0835209000
_diffrn_orient_matrix_UB_23 -0.0389276000
_diffrn_orient_matrix_UB_31 -0.0361432000
_diffrn_orient_matrix_UB_32 -0.0250068000
_diffrn_orient_matrix_UB_33 -0.1974206000
_diffrn_radiation_monochromator mirror
_diffrn_radiation_probe x-ray
_diffrn_radiation_type 'Cu K\a'
_diffrn_radiation_wavelength 1.54184
_diffrn_reflns_av_R_equivalents 0.0247
_diffrn_reflns_av_unetI/netI 0.0176
_diffrn_reflns_Laue_measured_fraction_full 0.999
_diffrn_reflns_Laue_measured_fraction_max 0.990
_diffrn_reflns_limit_h_max 11
_diffrn_reflns_limit_h_min -12
_diffrn_reflns_limit_k_max 20
_diffrn_reflns_limit_k_min -20
_diffrn_reflns_limit_l_max 6
_diffrn_reflns_limit_l_min -8
_diffrn_reflns_number 11803
_diffrn_reflns_point_group_measured_fraction_full 0.999
_diffrn_reflns_point_group_measured_fraction_max 0.990
_diffrn_reflns_theta_full 67.684
_diffrn_reflns_theta_max 69.185
_diffrn_reflns_theta_min 4.295
_diffrn_source 'Rotating-anode X-ray tube'
_diffrn_source_type 'Rigaku (Cu) X-ray Source'
_exptl_absorpt_coefficient_mu 2.359
_exptl_absorpt_correction_T_max 1.000
_exptl_absorpt_correction_T_min 0.736
_exptl_absorpt_correction_type gaussian
_exptl_absorpt_process_details
;
CrysAlisPro 1.171.43.105a (Rigaku Oxford Diffraction, 2024)
Numerical absorption correction based on gaussian integration over
a multifaceted crystal model
Empirical absorption correction using spherical harmonics,
implemented in SCALE3 ABSPACK scaling algorithm.
;
_exptl_crystal_colour 'clear pale yellow'
_exptl_crystal_colour_lustre clear
_exptl_crystal_colour_modifier pale
_exptl_crystal_colour_primary yellow
_exptl_crystal_density_diffrn 1.553
_exptl_crystal_description prism
_exptl_crystal_F_000 616
_exptl_crystal_recrystallization_method 'The material was recrystallised from DCM by slow evaporation'
_exptl_crystal_size_max 0.15
_exptl_crystal_size_mid 0.06
_exptl_crystal_size_min 0.03
_refine_diff_density_max 0.298
_refine_diff_density_min -0.262
_refine_diff_density_rms 0.046
_refine_ls_extinction_method none
_refine_ls_goodness_of_fit_ref 1.105
_refine_ls_hydrogen_treatment constr
_refine_ls_matrix_type full
_refine_ls_number_parameters 190
_refine_ls_number_reflns 2348
_refine_ls_number_restraints 0
_refine_ls_restrained_S_all 1.105
_refine_ls_R_factor_all 0.0297
_refine_ls_R_factor_gt 0.0283
_refine_ls_shift/su_max 0.000
_refine_ls_shift/su_mean 0.000
_refine_ls_structure_factor_coef Fsqd
_refine_ls_weighting_details 'w=1/[\s^2^(Fo^2^)+(0.0418P)^2^+0.4579P] where P=(Fo^2^+2Fc^2^)/3'
_refine_ls_weighting_scheme calc
_refine_ls_wR_factor_gt 0.0769
_refine_ls_wR_factor_ref 0.0778
_reflns_Friedel_coverage 0.000
_reflns_number_gt 2217
_reflns_number_total 2348
_reflns_threshold_expression 'I > 2\s(I)'
_cod_data_source_file d5cc05185a2.cif
_cod_data_source_block 2024sot0038_d1_100k_
_cod_depositor_comments 'Adding full bibliography for 7135132--7135138.cif.'
_cod_database_code 7135137
_shelx_shelxl_version_number 2016/6
_chemical_oxdiff_formula C16H11NO3S
_chemical_oxdiff_usercomment MEP266
_shelx_space_group_comment
;
The symmetry employed for this shelxl refinement is uniquely defined
by the following loop, which should always be used as a source of
symmetry information in preference to the above space-group names.
They are only intended as comments.
;
_shelx_estimated_absorpt_t_max 0.933
_shelx_estimated_absorpt_t_min 0.719
_olex2_refinement_description
;
1. Fixed Uiso
 At 1.2 times of:
  All C(H) groups, All C(H,H) groups
2.a Secondary CH2 refined with riding coordinates:
 C1(H1A,H1B), C8(H8A,H8B), C15(H15A,H15B)
2.b Aromatic/amide H refined with riding coordinates:
 C4(H4), C7(H7), C10(H10), C11(H11), C12(H12)
;
_olex2_diffrn_ambient_temperature_device 'Oxford Cryosystems'
_olex2_exptl_crystal_mounting_method 'The crystal was mounted on a MITIGEN holder with silicon oil'
_olex2_submission_original_sample_id MEP266
_olex2_submission_special_instructions 'No special instructions were received'
_oxdiff_exptl_absorpt_empirical_details
;
Empirical correction (ABSPACK) includes:
- Absorption correction using spherical harmonics
- Frame scaling
;
_oxdiff_exptl_absorpt_empirical_full_max 1.637
_oxdiff_exptl_absorpt_empirical_full_min 0.641

loop_
_space_group_symop_operation_xyz
'x, y, z'
'-x, y+1/2, -z+1/2'
'-x, -y, -z'
'x, -y-1/2, z-1/2'

loop_
_atom_site_label
_atom_site_type_symbol
_atom_site_fract_x
_atom_site_fract_y
_atom_site_fract_z
_atom_site_U_iso_or_equiv
_atom_site_adp_type
_atom_site_occupancy
_atom_site_site_symmetry_order
_atom_site_calc_flag
_atom_site_refinement_flags_posn
_atom_site_refinement_flags_adp
_atom_site_refinement_flags_occupancy
_atom_site_disorder_assembly
_atom_site_disorder_group
C1 C 1.02888(13) 0.08776(8) 0.6348(2) 0.0237(3) Uani 1 1 d . . . . .
H1A H 1.019727 0.070149 0.762221 0.028 Uiso 1 1 calc R U . . .
H1B H 1.089226 0.051087 0.575462 0.028 Uiso 1 1 calc R U . . .
C2 C 0.86561(13) 0.16633(8) 0.53814(17) 0.0170(3) Uani 1 1 d . . . . .
C3 C 0.96954(12) 0.21389(8) 0.59415(17) 0.0173(3) Uani 1 1 d . . . . .
C4 C 0.96060(12) 0.29506(8) 0.59975(17) 0.0173(3) Uani 1 1 d . . . . .
H4 H 1.032292 0.327406 0.637966 0.021 Uiso 1 1 calc R U . . .
C5 C 0.83996(12) 0.32783(8) 0.54606(17) 0.0160(3) Uani 1 1 d . . . . .
C6 C 0.73451(12) 0.28034(8) 0.48698(17) 0.0156(3) Uani 1 1 d . . . . .
C7 C 0.74773(12) 0.19691(8) 0.48195(17) 0.0168(3) Uani 1 1 d . . . . .
H7 H 0.677945 0.163529 0.441398 0.020 Uiso 1 1 calc R U . . .
C8 C 0.81810(12) 0.41580(8) 0.55997(18) 0.0177(3) Uani 1 1 d . . . . .
H8A H 0.777430 0.428092 0.676363 0.021 Uiso 1 1 calc R U . . .
H8B H 0.902531 0.443868 0.559039 0.021 Uiso 1 1 calc R U . . .
C9 C 0.61232(12) 0.32039(8) 0.42714(17) 0.0168(3) Uani 1 1 d . . . . .
C10 C 0.49257(13) 0.28130(8) 0.42016(18) 0.0202(3) Uani 1 1 d . . . . .
H10 H 0.487928 0.227695 0.460187 0.024 Uiso 1 1 calc R U . . .
C11 C 0.38026(13) 0.31940(9) 0.35577(19) 0.0228(3) Uani 1 1 d . . . . .
H11 H 0.299261 0.292382 0.354741 0.027 Uiso 1 1 calc R U . . .
C12 C 0.38659(13) 0.39702(9) 0.29293(18) 0.0205(3) Uani 1 1 d . . . . .
H12 H 0.310358 0.422305 0.244031 0.025 Uiso 1 1 calc R U . . .
C13 C 0.50410(13) 0.43814(8) 0.30110(17) 0.0178(3) Uani 1 1 d . . . . .
C14 C 0.61610(12) 0.40084(8) 0.37392(16) 0.0159(3) Uani 1 1 d . . . . .
C15 C 0.67551(13) 0.53620(8) 0.16039(18) 0.0190(3) Uani 1 1 d . . . . .
H15A H 0.682016 0.498375 0.057914 0.023 Uiso 1 1 calc R U . . .
H15B H 0.700385 0.589601 0.117086 0.023 Uiso 1 1 calc R U . . .
C16 C 0.76687(13) 0.51104(8) 0.31623(18) 0.0180(3) Uani 1 1 d . . . . .
N1 N 0.73338(10) 0.44376(7) 0.40670(15) 0.0163(2) Uani 1 1 d . . . . .
O1 O 0.90423(9) 0.08751(5) 0.53839(13) 0.0209(2) Uani 1 1 d . . . . .
O2 O 1.07785(9) 0.16727(6) 0.63117(14) 0.0221(2) Uani 1 1 d . . . . .
O3 O 0.86568(9) 0.54864(6) 0.35622(14) 0.0240(2) Uani 1 1 d . . . . .
S1 S 0.51085(3) 0.53854(2) 0.23355(4) 0.01892(12) Uani 1 1 d . . . . .

loop_
_atom_site_aniso_label
_atom_site_aniso_U_11
_atom_site_aniso_U_22
_atom_site_aniso_U_33
_atom_site_aniso_U_23
_atom_site_aniso_U_13
_atom_site_aniso_U_12
C1 0.0187(7) 0.0138(7) 0.0383(8) 0.0006(6) -0.0036(6) 0.0006(5)
C2 0.0212(6) 0.0128(6) 0.0171(6) -0.0006(5) 0.0027(5) -0.0006(5)
C3 0.0157(6) 0.0178(7) 0.0184(6) 0.0010(5) 0.0001(5) 0.0016(5)
C4 0.0172(6) 0.0159(7) 0.0185(6) 0.0002(5) -0.0018(5) -0.0025(5)
C5 0.0184(6) 0.0156(7) 0.0140(6) 0.0000(5) 0.0003(5) -0.0005(5)
C6 0.0165(6) 0.0170(7) 0.0134(6) -0.0001(5) 0.0015(5) -0.0002(5)
C7 0.0166(6) 0.0177(7) 0.0160(6) -0.0013(5) 0.0007(5) -0.0030(5)
C8 0.0179(6) 0.0172(7) 0.0175(6) -0.0003(5) -0.0040(5) 0.0010(5)
C9 0.0176(6) 0.0193(7) 0.0134(6) -0.0016(5) 0.0003(5) -0.0002(5)
C10 0.0201(7) 0.0205(7) 0.0201(6) 0.0003(5) 0.0008(5) -0.0016(5)
C11 0.0158(6) 0.0290(8) 0.0235(7) 0.0004(6) 0.0001(5) -0.0036(6)
C12 0.0161(6) 0.0278(8) 0.0175(7) 0.0000(5) -0.0011(5) 0.0027(5)
C13 0.0187(6) 0.0207(7) 0.0139(6) -0.0004(5) 0.0006(5) 0.0023(5)
C14 0.0156(6) 0.0188(7) 0.0135(6) -0.0026(5) 0.0009(5) -0.0004(5)
C15 0.0192(7) 0.0180(7) 0.0197(7) 0.0023(5) -0.0003(5) 0.0012(5)
C16 0.0189(6) 0.0139(7) 0.0212(7) -0.0010(5) 0.0008(5) 0.0025(5)
N1 0.0154(5) 0.0152(5) 0.0181(6) 0.0007(4) -0.0027(4) 0.0005(4)
O1 0.0192(5) 0.0129(5) 0.0302(5) -0.0013(4) -0.0025(4) 0.0007(4)
O2 0.0172(5) 0.0139(5) 0.0349(6) 0.0011(4) -0.0037(4) 0.0008(4)
O3 0.0215(5) 0.0164(5) 0.0336(6) 0.0033(4) -0.0059(4) -0.0030(4)
S1 0.01864(19) 0.0197(2) 0.01833(19) 0.00048(12) -0.00078(13) 0.00488(12)

loop_
_atom_type_symbol
_atom_type_description
_atom_type_scat_dispersion_real
_atom_type_scat_dispersion_imag
_atom_type_scat_source
C C 0.0181 0.0091 'International Tables Vol C Tables 4.2.6.8 and 6.1.1.4'
H H 0.0000 0.0000 'International Tables Vol C Tables 4.2.6.8 and 6.1.1.4'
N N 0.0311 0.0180 'International Tables Vol C Tables 4.2.6.8 and 6.1.1.4'
O O 0.0492 0.0322 'International Tables Vol C Tables 4.2.6.8 and 6.1.1.4'
S S 0.3331 0.5567 'International Tables Vol C Tables 4.2.6.8 and 6.1.1.4'

loop_
_exptl_crystal_face_index_h
_exptl_crystal_face_index_k
_exptl_crystal_face_index_l
_exptl_crystal_face_perp_dist
4 -5 0 0.0148
-4 5 0 0.0148
1 2 -5 0.0278
-1 -2 5 0.0278
-2 -5 -1 0.0684
2 5 1 0.0684
1 2 -2 0.0249

loop_
_geom_angle_atom_site_label_1
_geom_angle_atom_site_label_2
_geom_angle_atom_site_label_3
_geom_angle
_geom_angle_site_symmetry_1
_geom_angle_site_symmetry_3
_geom_angle_publ_flag
H1A C1 H1B 108.5 . . ?
O1 C1 H1A 110.2 . . ?
O1 C1 H1B 110.2 . . ?
O2 C1 H1A 110.2 . . ?
O2 C1 H1B 110.2 . . ?
O2 C1 O1 107.55(10) . . ?
C7 C2 C3 122.58(12) . . ?
C7 C2 O1 127.78(12) . . ?
O1 C2 C3 109.51(11) . . ?
C4 C3 C2 122.18(12) . . ?
C4 C3 O2 127.94(12) . . ?
O2 C3 C2 109.80(12) . . ?
C3 C4 H4 121.8 . . ?
C3 C4 C5 116.34(12) . . ?
C5 C4 H4 121.8 . . ?
C4 C5 C6 121.99(12) . . ?
C4 C5 C8 120.17(11) . . ?
C6 C5 C8 117.76(11) . . ?
C5 C6 C7 120.01(12) . . ?
C5 C6 C9 118.14(12) . . ?
C7 C6 C9 121.84(12) . . ?
C2 C7 C6 116.88(12) . . ?
C2 C7 H7 121.6 . . ?
C6 C7 H7 121.6 . . ?
C5 C8 H8A 109.6 . . ?
C5 C8 H8B 109.6 . . ?
H8A C8 H8B 108.1 . . ?
N1 C8 C5 110.40(10) . . ?
N1 C8 H8A 109.6 . . ?
N1 C8 H8B 109.6 . . ?
C10 C9 C6 122.43(12) . . ?
C10 C9 C14 118.45(12) . . ?
C14 C9 C6 119.12(11) . . ?
C9 C10 H10 119.4 . . ?
C11 C10 C9 121.16(13) . . ?
C11 C10 H10 119.4 . . ?
C10 C11 H11 120.1 . . ?
C12 C11 C10 119.83(13) . . ?
C12 C11 H11 120.1 . . ?
C11 C12 H12 119.8 . . ?
C11 C12 C13 120.38(12) . . ?
C13 C12 H12 119.8 . . ?
C12 C13 C14 119.66(13) . . ?
C12 C13 S1 120.53(10) . . ?
C14 C13 S1 119.69(10) . . ?
C9 C14 N1 118.33(11) . . ?
C13 C14 C9 120.28(12) . . ?
C13 C14 N1 121.27(12) . . ?
H15A C15 H15B 108.1 . . ?
C16 C15 H15A 109.6 . . ?
C16 C15 H15B 109.6 . . ?
C16 C15 S1 110.13(9) . . ?
S1 C15 H15A 109.6 . . ?
S1 C15 H15B 109.6 . . ?
N1 C16 C15 116.05(11) . . ?
O3 C16 C15 121.48(12) . . ?
O3 C16 N1 122.47(12) . . ?
C14 N1 C8 116.11(10) . . ?
C16 N1 C8 118.92(11) . . ?
C16 N1 C14 124.78(11) . . ?
C2 O1 C1 104.38(10) . . ?
C3 O2 C1 104.57(10) . . ?
C13 S1 C15 96.44(6) . . ?

loop_
_geom_bond_atom_site_label_1
_geom_bond_atom_site_label_2
_geom_bond_distance
_geom_bond_site_symmetry_2
_geom_bond_publ_flag
C1 H1A 0.9900 . ?
C1 H1B 0.9900 . ?
C1 O1 1.4399(16) . ?
C1 O2 1.4297(16) . ?
C2 C3 1.3848(19) . ?
C2 C7 1.3664(19) . ?
C2 O1 1.3838(16) . ?
C3 C4 1.3687(19) . ?
C3 O2 1.3813(16) . ?
C4 H4 0.9500 . ?
C4 C5 1.4008(18) . ?
C5 C6 1.4021(18) . ?
C5 C8 1.5005(18) . ?
C6 C7 1.4101(19) . ?
C6 C9 1.4780(18) . ?
C7 H7 0.9500 . ?
C8 H8A 0.9900 . ?
C8 H8B 0.9900 . ?
C8 N1 1.4720(16) . ?
C9 C10 1.3970(18) . ?
C9 C14 1.4091(19) . ?
C10 H10 0.9500 . ?
C10 C11 1.3880(19) . ?
C11 H11 0.9500 . ?
C11 C12 1.387(2) . ?
C12 H12 0.9500 . ?
C12 C13 1.3933(19) . ?
C13 C14 1.3994(18) . ?
C13 S1 1.7618(14) . ?
C14 N1 1.4192(16) . ?
C15 H15A 0.9900 . ?
C15 H15B 0.9900 . ?
C15 C16 1.5112(18) . ?
C15 S1 1.8018(14) . ?
C16 N1 1.3638(17) . ?
C16 O3 1.2235(17) . ?

loop_
_geom_torsion_atom_site_label_1
_geom_torsion_atom_site_label_2
_geom_torsion_atom_site_label_3
_geom_torsion_atom_site_label_4
_geom_torsion
_geom_torsion_site_symmetry_1
_geom_torsion_site_symmetry_2
_geom_torsion_site_symmetry_3
_geom_torsion_site_symmetry_4
_geom_torsion_publ_flag
C2 C3 C4 C5 0.18(19) . . . . ?
C2 C3 O2 C1 -12.59(14) . . . . ?
C3 C2 C7 C6 -1.40(19) . . . . ?
C3 C2 O1 C1 12.08(14) . . . . ?
C3 C4 C5 C6 -0.98(18) . . . . ?
C3 C4 C5 C8 175.75(12) . . . . ?
C4 C3 O2 C1 170.60(14) . . . . ?
C4 C5 C6 C7 0.60(19) . . . . ?
C4 C5 C6 C9 -177.98(11) . . . . ?
C4 C5 C8 N1 144.04(12) . . . . ?
C5 C6 C7 C2 0.59(18) . . . . ?
C5 C6 C9 C10 -159.66(12) . . . . ?
C5 C6 C9 C14 20.73(17) . . . . ?
C5 C8 N1 C14 50.34(14) . . . . ?
C5 C8 N1 C16 -134.41(12) . . . . ?
C6 C5 C8 N1 -39.10(15) . . . . ?
C6 C9 C10 C11 -177.12(12) . . . . ?
C6 C9 C14 C13 174.18(11) . . . . ?
C6 C9 C14 N1 -9.71(17) . . . . ?
C7 C2 C3 C4 1.0(2) . . . . ?
C7 C2 C3 O2 -175.98(11) . . . . ?
C7 C2 O1 C1 -171.92(13) . . . . ?
C7 C6 C9 C10 21.79(19) . . . . ?
C7 C6 C9 C14 -157.82(12) . . . . ?
C8 C5 C6 C7 -176.20(12) . . . . ?
C8 C5 C6 C9 5.21(17) . . . . ?
C9 C6 C7 C2 179.12(11) . . . . ?
C9 C10 C11 C12 1.6(2) . . . . ?
C9 C14 N1 C8 -26.85(16) . . . . ?
C9 C14 N1 C16 158.22(12) . . . . ?
C10 C9 C14 C13 -5.45(18) . . . . ?
C10 C9 C14 N1 170.67(11) . . . . ?
C10 C11 C12 C13 -2.7(2) . . . . ?
C11 C12 C13 C14 -0.3(2) . . . . ?
C11 C12 C13 S1 -176.36(10) . . . . ?
C12 C13 C14 C9 4.39(19) . . . . ?
C12 C13 C14 N1 -171.62(11) . . . . ?
C12 C13 S1 C15 -150.77(11) . . . . ?
C13 C14 N1 C8 149.23(12) . . . . ?
C13 C14 N1 C16 -25.71(19) . . . . ?
C14 C9 C10 C11 2.49(19) . . . . ?
C14 C13 S1 C15 33.14(12) . . . . ?
C15 C16 N1 C8 179.96(11) . . . . ?
C15 C16 N1 C14 -5.23(18) . . . . ?
C16 C15 S1 C13 -58.36(10) . . . . ?
O1 C1 O2 C3 19.99(14) . . . . ?
O1 C2 C3 C4 177.29(12) . . . . ?
O1 C2 C3 O2 0.27(14) . . . . ?
O1 C2 C7 C6 -176.92(12) . . . . ?
O2 C1 O1 C2 -19.83(14) . . . . ?
O2 C3 C4 C5 176.63(12) . . . . ?
O3 C16 N1 C8 0.90(19) . . . . ?
O3 C16 N1 C14 175.70(12) . . . . ?
S1 C13 C14 C9 -179.49(9) . . . . ?
S1 C13 C14 N1 4.51(17) . . . . ?
S1 C15 C16 N1 50.25(14) . . . . ?
S1 C15 C16 O3 -130.67(12) . . . . ?

loop_
_exptl_oxdiff_crystal_face_indexfrac_h
_exptl_oxdiff_crystal_face_indexfrac_k
_exptl_oxdiff_crystal_face_indexfrac_l
_exptl_oxdiff_crystal_face_x
_exptl_oxdiff_crystal_face_y
_exptl_oxdiff_crystal_face_z
3.9967 -4.9916 0.0002 -0.3940 -0.6412 -0.0197
-3.9967 4.9916 -0.0002 0.3940 0.6412 0.0197
0.9954 1.9967 -4.9958 -0.4879 0.3054 0.9004
-0.9954 -1.9967 4.9958 0.4879 -0.3054 -0.9004
-1.9970 -4.9979 -1.0003 0.3490 -0.2664 0.3946
1.9970 4.9979 1.0003 -0.3490 0.2664 -0.3946
0.9972 1.9982 -1.9980 -0.3092 0.1887 0.3084
